data_4067925
loop_
_publ_author_name
'Brun, Sandra'
'Torrent, Anna'
'Pla-Quintana, Anna'
'Roglans, Anna'
'Fontrodona, Xavier'
'Benet-Buchholz, Jordi'
'Parella, Teodor'

_publ_section_title
;
 Rhodium(I)-Catalyzed [2 + 2 + 2] Cycloaddition Reactions of Triacetylenic
 15-Membered Aza Macrocycles: A Comparative Structural Study
;
_journal_issue 1
_journal_name_full Organometallics
_journal_page_first 318
_journal_paper_doi 10.1021/om200927f
_journal_volume 31
_journal_year 2012
_chemical_formula_moiety 'C34 H35 N3 O6 S3'
_chemical_formula_sum 'C34 H35 N3 O6 S3'
_chemical_formula_weight 677.83
_chemical_name_systematic
; 
 ? 
;
_space_group_IT_number 14
_symmetry_cell_setting monoclinic
_symmetry_space_group_name_Hall '-P 2ybc'
_symmetry_space_group_name_H-M 'P 1 21/c 1'
_atom_sites_solution_hydrogens geom
_atom_sites_solution_primary direct
_atom_sites_solution_secondary difmap
_audit_creation_method SHELXL-97
_cell_angle_alpha 90.00
_cell_angle_beta 108.275(7)
_cell_angle_gamma 90.00
_cell_formula_units_Z 4
_cell_length_a 17.728(9)
_cell_length_b 13.503(7)
_cell_length_c 15.199(8)
_cell_measurement_reflns_used 1911
_cell_measurement_temperature 300(2)
_cell_measurement_theta_max 14.68
_cell_measurement_theta_min 2.61
_cell_volume 3455(3)
_computing_cell_refinement 'Bruker SMART'
_computing_data_collection 'Bruker SMART'
_computing_data_reduction 'Bruker SAINT'
_computing_molecular_graphics 'Bruker SHELXTL'
_computing_publication_material 'Bruker SHELXTL'
_computing_structure_refinement 'Bruker SHELXTL'
_computing_structure_solution 'Bruker SHELXTL'
_diffrn_ambient_temperature 300(2)
_diffrn_measured_fraction_theta_full 0.948
_diffrn_measured_fraction_theta_max 0.948
_diffrn_measurement_device_type 'CCD area detector'
_diffrn_measurement_method 'phi and omega scans'
_diffrn_radiation_monochromator graphite
_diffrn_radiation_source 'fine-focus sealed tube'
_diffrn_radiation_type MoK\a
_diffrn_radiation_wavelength 0.71073
_diffrn_reflns_av_R_equivalents 0.3133
_diffrn_reflns_av_sigmaI/netI 0.4083
_diffrn_reflns_limit_h_max 23
_diffrn_reflns_limit_h_min -23
_diffrn_reflns_limit_k_max 18
_diffrn_reflns_limit_k_min -18
_diffrn_reflns_limit_l_max 20
_diffrn_reflns_limit_l_min -20
_diffrn_reflns_number 48475
_diffrn_reflns_theta_full 28.72
_diffrn_reflns_theta_max 28.72
_diffrn_reflns_theta_min 1.93
_exptl_absorpt_coefficient_mu 0.262
_exptl_absorpt_correction_T_max 1.0
_exptl_absorpt_correction_T_min 0.715123
_exptl_absorpt_correction_type empirical
_exptl_absorpt_process_details 'SADABS v2.10 BRUKER 2001'
_exptl_crystal_colour colorless
_exptl_crystal_density_diffrn 1.303
_exptl_crystal_density_method 'not measured'
_exptl_crystal_description plate
_exptl_crystal_F_000 1424
_exptl_crystal_size_max 0.3
_exptl_crystal_size_mid 0.1
_exptl_crystal_size_min 0.05
_refine_diff_density_max 0.299
_refine_diff_density_min -0.317
_refine_diff_density_rms 0.068
_refine_ls_extinction_method none
_refine_ls_goodness_of_fit_ref 0.858
_refine_ls_hydrogen_treatment constr
_refine_ls_matrix_type full
_refine_ls_number_parameters 419
_refine_ls_number_reflns 8491
_refine_ls_number_restraints 0
_refine_ls_restrained_S_all 0.858
_refine_ls_R_factor_all 0.3845
_refine_ls_R_factor_gt 0.0867
_refine_ls_shift/su_max 0.001
_refine_ls_shift/su_mean 0.000
_refine_ls_structure_factor_coef Fsqd
_refine_ls_weighting_details 'calc w=1/[\s^2^(Fo^2^)+(0.1496P)^2^+0.0000P] where P=(Fo^2^+2Fc^2^)/3'
_refine_ls_weighting_scheme calc
_refine_ls_wR_factor_gt 0.2052
_refine_ls_wR_factor_ref 0.3536
_reflns_number_gt 1630
_reflns_number_total 8491
_reflns_threshold_expression >2sigma(I)
_cod_data_source_file om200927f_si_003.cif
_cod_data_source_block sb066_1a
_cod_original_sg_symbol_H-M P21/c
_cod_database_code 4067925

loop_
_symmetry_equiv_pos_as_xyz
'x, y, z'
'-x, y+1/2, -z+1/2'
'-x, -y, -z'
'x, -y-1/2, z-1/2'

loop_
_atom_site_label
_atom_site_type_symbol
_atom_site_fract_x
_atom_site_fract_y
_atom_site_fract_z
_atom_site_U_iso_or_equiv
_atom_site_adp_type
_atom_site_occupancy
_atom_site_symmetry_multiplicity
_atom_site_calc_flag
_atom_site_refinement_flags
S1 S -0.00353(17) 0.4145(2) 0.2501(2) 0.1112(9) Uani 1 1 d .
O1 O -0.0850(3) 0.4142(5) 0.1918(5) 0.133(2) Uani 1 1 d .
N1 N 0.0372(4) 0.5171(5) 0.2315(5) 0.096(2) Uani 1 1 d .
C1 C 0.0953(6) 0.5722(7) 0.3066(6) 0.111(3) Uani 1 1 d .
H1A H 0.0731 0.5811 0.3568 0.133 Uiso 1 1 calc R
H1B H 0.1020 0.6375 0.2835 0.133 Uiso 1 1 calc R
S2 S 0.41040(17) 0.6263(2) 0.41989(17) 0.1092(9) Uani 1 1 d .
O2 O 0.0138(4) 0.4087(5) 0.3477(4) 0.145(2) Uani 1 1 d .
N2 N 0.3867(4) 0.5074(6) 0.4128(5) 0.099(2) Uani 1 1 d .
C2 C 0.1747(7) 0.5263(7) 0.3448(6) 0.095(3) Uani 1 1 d .
S3 S 0.30583(16) 0.4056(2) -0.02873(18) 0.1114(9) Uani 1 1 d .
O3 O 0.3910(4) 0.6624(5) 0.4998(4) 0.142(2) Uani 1 1 d .
N3 N 0.2389(4) 0.4197(5) 0.0274(4) 0.092(2) Uani 1 1 d .
C3 C 0.2406(8) 0.4993(7) 0.3877(7) 0.103(3) Uani 1 1 d .
O4 O 0.4908(4) 0.6319(5) 0.4149(4) 0.131(2) Uani 1 1 d .
C4 C 0.3227(6) 0.4689(8) 0.4461(6) 0.123(3) Uani 1 1 d .
H4A H 0.3316 0.4918 0.5090 0.147 Uiso 1 1 calc R
H4B H 0.3256 0.3971 0.4477 0.147 Uiso 1 1 calc R
O5 O 0.2786(4) 0.4709(5) -0.1092(4) 0.131(2) Uani 1 1 d .
C5 C 0.4150(5) 0.4439(7) 0.3498(6) 0.112(3) Uani 1 1 d .
H5A H 0.4561 0.4786 0.3325 0.135 Uiso 1 1 calc R
H5B H 0.4381 0.3838 0.3822 0.135 Uiso 1 1 calc R
O6 O 0.3134(5) 0.2996(5) -0.0397(5) 0.165(3) Uani 1 1 d .
C6 C 0.3515(7) 0.4180(7) 0.2674(8) 0.106(3) Uani 1 1 d .
C7 C 0.3053(6) 0.3870(6) 0.1977(7) 0.096(3) Uani 1 1 d .
C8 C 0.2460(6) 0.3524(6) 0.1063(6) 0.110(3) Uani 1 1 d .
H8A H 0.2621 0.2875 0.0913 0.132 Uiso 1 1 calc R
H8B H 0.1942 0.3454 0.1145 0.132 Uiso 1 1 calc R
C9 C 0.2187(5) 0.5239(6) 0.0415(6) 0.092(2) Uani 1 1 d .
H9A H 0.2637 0.5548 0.0869 0.111 Uiso 1 1 calc R
H9B H 0.2085 0.5598 -0.0163 0.111 Uiso 1 1 calc R
C10 C 0.1481(6) 0.5314(6) 0.0735(5) 0.087(2) Uani 1 1 d .
C11 C 0.0927(6) 0.5375(6) 0.1022(6) 0.091(3) Uani 1 1 d .
C12 C 0.0237(5) 0.5433(7) 0.1337(6) 0.096(3) Uani 1 1 d .
H12A H -0.0146 0.4950 0.0969 0.116 Uiso 1 1 calc R
C14 C 0.0433(6) 0.3162(6) 0.2105(8) 0.093(2) Uani 1 1 d .
C13 C -0.0135(8) 0.6356(9) 0.1152(8) 0.177(5) Uani 1 1 d .
H13A H -0.0179 0.6553 0.0531 0.266 Uiso 1 1 calc R
H13B H 0.0175 0.6836 0.1581 0.266 Uiso 1 1 calc R
H13C H -0.0655 0.6314 0.1218 0.266 Uiso 1 1 calc R
C15 C 0.0103(6) 0.2794(8) 0.1222(8) 0.110(3) Uani 1 1 d .
H15A H -0.0359 0.3074 0.0828 0.132 Uiso 1 1 calc R
C16 C 0.0466(8) 0.1993(9) 0.0917(8) 0.122(3) Uani 1 1 d .
H16A H 0.0225 0.1727 0.0331 0.146 Uiso 1 1 calc R
C17 C 0.1174(8) 0.1596(8) 0.1472(10) 0.119(3) Uani 1 1 d .
C18 C 0.1496(6) 0.2006(9) 0.2342(10) 0.122(3) Uani 1 1 d .
H18A H 0.1966 0.1737 0.2730 0.147 Uiso 1 1 calc R
C19 C 0.1161(8) 0.2795(9) 0.2674(7) 0.122(3) Uani 1 1 d .
H19A H 0.1411 0.3070 0.3253 0.147 Uiso 1 1 calc R
C20 C 0.1543(7) 0.0726(7) 0.1117(8) 0.169(5) Uani 1 1 d .
H20A H 0.1775 0.0275 0.1617 0.253 Uiso 1 1 calc R
H20B H 0.1946 0.0964 0.0872 0.253 Uiso 1 1 calc R
H20C H 0.1139 0.0389 0.0638 0.253 Uiso 1 1 calc R
C21 C 0.3502(5) 0.6870(6) 0.3248(6) 0.088(2) Uani 1 1 d .
C22 C 0.3676(5) 0.6897(6) 0.2404(7) 0.097(3) Uani 1 1 d .
H22A H 0.4140 0.6596 0.2378 0.117 Uiso 1 1 calc R
C23 C 0.3184(6) 0.7355(6) 0.1603(7) 0.094(3) Uani 1 1 d .
H23A H 0.3329 0.7370 0.1066 0.113 Uiso 1 1 calc R
C24 C 0.2483(7) 0.7785(6) 0.1618(7) 0.102(3) Uani 1 1 d .
C25 C 0.2307(6) 0.7810(7) 0.2451(9) 0.116(3) Uani 1 1 d .
H25A H 0.1851 0.8132 0.2479 0.140 Uiso 1 1 calc R
C26 C 0.2804(7) 0.7358(7) 0.3233(7) 0.110(3) Uani 1 1 d .
H26A H 0.2667 0.7380 0.3775 0.132 Uiso 1 1 calc R
C27 C 0.1921(6) 0.8220(6) 0.0720(7) 0.141(4) Uani 1 1 d .
H27A H 0.2131 0.8096 0.0219 0.211 Uiso 1 1 calc R
H27B H 0.1871 0.8921 0.0791 0.211 Uiso 1 1 calc R
H27C H 0.1408 0.7915 0.0585 0.211 Uiso 1 1 calc R
C28 C 0.3969(5) 0.4526(10) 0.0443(6) 0.095(3) Uani 1 1 d .
C29 C 0.4537(9) 0.3911(8) 0.1107(9) 0.122(3) Uani 1 1 d .
H29A H 0.4456 0.3232 0.1127 0.147 Uiso 1 1 calc R
C30 C 0.5223(9) 0.4361(16) 0.1732(8) 0.143(5) Uani 1 1 d .
H30A H 0.5586 0.3974 0.2173 0.171 Uiso 1 1 calc R
C31 C 0.5356(8) 0.5350(15) 0.1695(10) 0.134(4) Uani 1 1 d .
C32 C 0.4842(9) 0.5916(9) 0.1042(10) 0.115(3) Uani 1 1 d .
H32A H 0.4950 0.6588 0.1015 0.138 Uiso 1 1 calc R
C33 C 0.4169(7) 0.5533(9) 0.0419(7) 0.098(3) Uani 1 1 d .
H33A H 0.3838 0.5946 -0.0027 0.118 Uiso 1 1 calc R
C34 C 0.6089(6) 0.5796(11) 0.2438(8) 0.209(7) Uani 1 1 d .
H34A H 0.6427 0.5271 0.2762 0.314 Uiso 1 1 calc R
H34B H 0.5915 0.6183 0.2869 0.314 Uiso 1 1 calc R
H34C H 0.6377 0.6212 0.2142 0.314 Uiso 1 1 calc R

loop_
_atom_site_aniso_label
_atom_site_aniso_U_11
_atom_site_aniso_U_22
_atom_site_aniso_U_33
_atom_site_aniso_U_23
_atom_site_aniso_U_13
_atom_site_aniso_U_12
S1 0.109(2) 0.127(2) 0.113(2) 0.0115(17) 0.0571(17) -0.0055(17)
O1 0.070(4) 0.159(6) 0.177(6) 0.018(5) 0.048(4) -0.014(4)
N1 0.104(5) 0.110(6) 0.084(5) 0.006(4) 0.045(4) -0.008(5)
C1 0.120(8) 0.119(8) 0.094(7) -0.028(6) 0.033(6) -0.014(7)
S2 0.114(2) 0.126(2) 0.0846(18) -0.0108(15) 0.0266(16) -0.0082(17)
O2 0.191(7) 0.167(6) 0.107(5) 0.025(4) 0.089(5) 0.006(5)
N2 0.103(6) 0.110(6) 0.079(5) 0.001(4) 0.023(4) 0.001(4)
C2 0.111(9) 0.109(8) 0.072(7) -0.013(5) 0.036(6) -0.015(7)
S3 0.137(2) 0.121(2) 0.0889(18) -0.0217(16) 0.0537(17) -0.0005(17)
O3 0.175(6) 0.177(6) 0.082(4) -0.041(4) 0.053(4) -0.011(5)
N3 0.116(5) 0.093(6) 0.078(4) -0.011(4) 0.043(4) -0.012(4)
C3 0.130(10) 0.117(8) 0.074(7) -0.021(6) 0.048(7) -0.026(8)
O4 0.099(5) 0.168(6) 0.122(5) -0.010(4) 0.030(4) -0.026(4)
C4 0.091(7) 0.193(11) 0.087(6) 0.011(7) 0.031(6) -0.016(7)
O5 0.147(5) 0.181(6) 0.072(4) -0.003(4) 0.046(4) -0.002(5)
C5 0.106(7) 0.146(9) 0.079(6) -0.006(6) 0.020(6) 0.003(6)
O6 0.245(8) 0.100(5) 0.171(6) -0.064(5) 0.098(6) 0.002(5)
C6 0.138(9) 0.092(7) 0.089(7) 0.008(6) 0.036(7) 0.002(6)
C7 0.119(8) 0.090(7) 0.090(7) 0.004(6) 0.050(7) -0.004(6)
C8 0.146(8) 0.079(6) 0.117(8) -0.008(6) 0.057(7) -0.024(6)
C9 0.097(6) 0.088(7) 0.101(6) -0.007(5) 0.043(5) -0.005(5)
C10 0.092(7) 0.091(6) 0.079(6) -0.005(4) 0.028(5) -0.014(5)
C11 0.094(7) 0.096(7) 0.093(6) -0.007(5) 0.043(6) -0.017(5)
C12 0.091(7) 0.104(8) 0.102(7) 0.010(5) 0.043(6) 0.006(5)
C14 0.107(8) 0.088(7) 0.093(7) 0.013(6) 0.042(6) -0.012(6)
C13 0.207(13) 0.162(12) 0.180(12) 0.016(9) 0.083(10) 0.026(10)
C15 0.109(8) 0.097(8) 0.121(9) 0.002(6) 0.032(7) -0.005(6)
C16 0.127(10) 0.110(9) 0.121(9) -0.010(7) 0.029(8) -0.016(7)
C17 0.117(10) 0.096(9) 0.138(10) 0.021(8) 0.034(8) -0.016(7)
C18 0.123(9) 0.106(9) 0.126(10) 0.044(7) 0.022(8) 0.013(7)
C19 0.141(10) 0.113(9) 0.101(8) 0.006(7) 0.021(8) 0.003(7)
C20 0.206(12) 0.086(8) 0.215(13) 0.001(8) 0.066(10) 0.034(8)
C21 0.099(7) 0.081(6) 0.092(7) -0.022(5) 0.044(6) 0.003(5)
C22 0.107(7) 0.090(7) 0.107(7) -0.024(6) 0.049(7) -0.006(5)
C23 0.124(8) 0.071(6) 0.096(7) 0.005(5) 0.046(6) 0.009(6)
C24 0.116(8) 0.071(6) 0.111(8) 0.014(6) 0.027(7) 0.012(6)
C25 0.129(9) 0.092(7) 0.143(9) -0.008(7) 0.064(8) 0.018(6)
C26 0.152(9) 0.087(7) 0.107(8) -0.006(6) 0.063(7) 0.002(6)
C27 0.175(10) 0.079(7) 0.160(9) 0.036(6) 0.040(8) 0.025(6)
C28 0.084(7) 0.123(9) 0.085(6) -0.020(6) 0.036(6) 0.006(7)
C29 0.151(10) 0.122(9) 0.114(8) 0.015(8) 0.070(8) 0.035(9)
C30 0.118(11) 0.224(17) 0.090(9) 0.019(11) 0.037(8) 0.050(12)
C31 0.116(11) 0.195(15) 0.105(10) -0.017(11) 0.052(9) 0.028(12)
C32 0.114(9) 0.125(10) 0.121(9) -0.028(9) 0.058(8) -0.020(9)
C33 0.121(9) 0.099(9) 0.093(7) 0.002(6) 0.061(7) 0.018(7)
C34 0.094(8) 0.40(2) 0.128(9) -0.058(12) 0.033(8) -0.030(11)

loop_
_atom_type_symbol
_atom_type_description
_atom_type_scat_dispersion_real
_atom_type_scat_dispersion_imag
_atom_type_scat_source
C C 0.0033 0.0016 'International Tables Vol C Tables 4.2.6.8 and 6.1.1.4'
H H 0.0000 0.0000 'International Tables Vol C Tables 4.2.6.8 and 6.1.1.4'
N N 0.0061 0.0033 'International Tables Vol C Tables 4.2.6.8 and 6.1.1.4'
O O 0.0106 0.0060 'International Tables Vol C Tables 4.2.6.8 and 6.1.1.4'
S S 0.1246 0.1234 'International Tables Vol C Tables 4.2.6.8 and 6.1.1.4'

loop_
_geom_angle_atom_site_label_1
_geom_angle_atom_site_label_2
_geom_angle_atom_site_label_3
_geom_angle
O2 S1 O1 119.4(4)
O2 S1 N1 105.5(4)
O1 S1 N1 108.1(4)
O2 S1 C14 110.1(5)
O1 S1 C14 106.0(5)
N1 S1 C14 107.3(4)
C12 N1 C1 120.8(7)
C12 N1 S1 116.1(6)
C1 N1 S1 122.3(6)
N1 C1 C2 116.0(8)
N1 C1 H1A 108.3
C2 C1 H1A 108.3
N1 C1 H1B 108.3
C2 C1 H1B 108.3
H1A C1 H1B 107.4
O3 S2 O4 121.5(4)
O3 S2 N2 105.0(4)
O4 S2 N2 106.2(4)
O3 S2 C21 107.3(4)
O4 S2 C21 107.0(4)
N2 S2 C21 109.4(4)
C4 N2 C5 117.9(8)
C4 N2 S2 121.8(7)
C5 N2 S2 118.2(6)
C3 C2 C1 169.4(10)
O6 S3 O5 121.1(4)
O6 S3 N3 106.0(4)
O5 S3 N3 104.9(4)
O6 S3 C28 109.1(5)
O5 S3 C28 107.8(5)
N3 S3 C28 107.0(3)
C8 N3 C9 115.4(6)
C8 N3 S3 116.7(6)
C9 N3 S3 115.1(5)
C2 C3 C4 176.7(10)
N2 C4 C3 114.1(7)
N2 C4 H4A 108.7
C3 C4 H4A 108.7
N2 C4 H4B 108.7
C3 C4 H4B 108.7
H4A C4 H4B 107.6
C6 C5 N2 111.8(7)
C6 C5 H5A 109.2
N2 C5 H5A 109.2
C6 C5 H5B 109.2
N2 C5 H5B 109.2
H5A C5 H5B 107.9
C7 C6 C5 171.5(11)
C6 C7 C8 177.1(9)
N3 C8 C7 114.1(7)
N3 C8 H8A 108.7
C7 C8 H8A 108.7
N3 C8 H8B 108.7
C7 C8 H8B 108.7
H8A C8 H8B 107.6
C10 C9 N3 112.3(7)
C10 C9 H9A 109.1
N3 C9 H9A 109.1
C10 C9 H9B 109.1
N3 C9 H9B 109.1
H9A C9 H9B 107.9
C11 C10 C9 177.9(8)
C10 C11 C12 177.9(9)
C13 C12 C11 112.0(8)
C13 C12 N1 109.6(9)
C11 C12 N1 115.7(7)
C13 C12 H12A 106.3
C11 C12 H12A 106.3
N1 C12 H12A 106.3
C15 C14 C19 120.1(9)
C15 C14 S1 120.0(9)
C19 C14 S1 119.7(9)
C12 C13 H13A 109.5
C12 C13 H13B 109.5
H13A C13 H13B 109.5
C12 C13 H13C 109.5
H13A C13 H13C 109.5
H13B C13 H13C 109.5
C14 C15 C16 119.9(10)
C14 C15 H15A 120.0
C16 C15 H15A 120.0
C17 C16 C15 121.2(10)
C17 C16 H16A 119.4
C15 C16 H16A 119.4
C16 C17 C18 116.9(11)
C16 C17 C20 119.4(13)
C18 C17 C20 123.7(13)
C17 C18 C19 124.0(11)
C17 C18 H18A 118.0
C19 C18 H18A 118.0
C18 C19 C14 117.7(10)
C18 C19 H19A 121.2
C14 C19 H19A 121.2
C17 C20 H20A 109.5
C17 C20 H20B 109.5
H20A C20 H20B 109.5
C17 C20 H20C 109.5
H20A C20 H20C 109.5
H20B C20 H20C 109.5
C26 C21 C22 114.7(8)
C26 C21 S2 123.7(8)
C22 C21 S2 121.6(8)
C23 C22 C21 123.2(8)
C23 C22 H22A 118.4
C21 C22 H22A 118.4
C24 C23 C22 119.4(8)
C24 C23 H23A 120.3
C22 C23 H23A 120.3
C23 C24 C25 119.0(9)
C23 C24 C27 119.0(11)
C25 C24 C27 122.0(11)
C26 C25 C24 120.4(9)
C26 C25 H25A 119.8
C24 C25 H25A 119.8
C25 C26 C21 123.2(9)
C25 C26 H26A 118.4
C21 C26 H26A 118.4
C24 C27 H27A 109.5
C24 C27 H27B 109.5
H27A C27 H27B 109.5
C24 C27 H27C 109.5
H27A C27 H27C 109.5
H27B C27 H27C 109.5
C33 C28 C29 116.6(9)
C33 C28 S3 121.3(10)
C29 C28 S3 122.1(11)
C30 C29 C28 118.9(11)
C30 C29 H29A 120.6
C28 C29 H29A 120.6
C31 C30 C29 121.0(14)
C31 C30 H30A 119.5
C29 C30 H30A 119.5
C32 C31 C30 120.0(14)
C32 C31 C34 122.1(17)
C30 C31 C34 117.9(17)
C31 C32 C33 122.2(12)
C31 C32 H32A 118.9
C33 C32 H32A 118.9
C32 C33 C28 121.2(9)
C32 C33 H33A 119.4
C28 C33 H33A 119.4
C31 C34 H34A 109.5
C31 C34 H34B 109.5
H34A C34 H34B 109.5
C31 C34 H34C 109.5
H34A C34 H34C 109.5
H34B C34 H34C 109.5

loop_
_geom_bond_atom_site_label_1
_geom_bond_atom_site_label_2
_geom_bond_distance
S1 O2 1.418(6)
S1 O1 1.439(6)
S1 N1 1.628(7)
S1 C14 1.768(9)
N1 C12 1.472(10)
N1 C1 1.477(10)
C1 C2 1.480(13)
C1 H1A 0.9700
C1 H1B 0.9700
S2 O3 1.447(6)
S2 O4 1.453(6)
S2 N2 1.654(8)
S2 C21 1.712(9)
N2 C4 1.475(10)
N2 C5 1.485(10)
C2 C3 1.202(13)
S3 O6 1.452(6)
S3 O5 1.461(6)
S3 N3 1.675(7)
S3 C28 1.766(9)
N3 C8 1.478(9)
N3 C9 1.484(9)
C3 C4 1.505(13)
C4 H4A 0.9700
C4 H4B 0.9700
C5 C6 1.440(12)
C5 H5A 0.9700
C5 H5B 0.9700
C6 C7 1.194(12)
C7 C8 1.528(12)
C8 H8A 0.9700
C8 H8B 0.9700
C9 C10 1.480(11)
C9 H9A 0.9700
C9 H9B 0.9700
C10 C11 1.196(11)
C11 C12 1.451(12)
C12 C13 1.396(12)
C12 H12A 0.9800
C14 C15 1.378(11)
C14 C19 1.399(11)
C13 H13A 0.9600
C13 H13B 0.9600
C13 H13C 0.9600
C15 C16 1.411(12)
C15 H15A 0.9300
C16 C17 1.383(12)
C16 H16A 0.9300
C17 C18 1.382(13)
C17 C20 1.522(14)
C18 C19 1.390(13)
C18 H18A 0.9300
C19 H19A 0.9300
C20 H20A 0.9600
C20 H20B 0.9600
C20 H20C 0.9600
C21 C26 1.396(11)
C21 C22 1.411(10)
C22 C23 1.400(10)
C22 H22A 0.9300
C23 C24 1.378(11)
C23 H23A 0.9300
C24 C25 1.397(12)
C24 C27 1.533(11)
C25 C26 1.379(11)
C25 H25A 0.9300
C26 H26A 0.9300
C27 H27A 0.9600
C27 H27B 0.9600
C27 H27C 0.9600
C28 C33 1.408(11)
C28 C29 1.445(13)
C29 C30 1.424(15)
C29 H29A 0.9300
C30 C31 1.360(15)
C30 H30A 0.9300
C31 C32 1.353(14)
C31 C34 1.552(16)
C32 C33 1.371(12)
C32 H32A 0.9300
C33 H33A 0.9300
C34 H34A 0.9600
C34 H34B 0.9600
C34 H34C 0.9600

loop_
_geom_torsion_atom_site_label_1
_geom_torsion_atom_site_label_2
_geom_torsion_atom_site_label_3
_geom_torsion_atom_site_label_4
_geom_torsion
O2 S1 N1 C12 -176.6(6)
O1 S1 N1 C12 -47.9(7)
C14 S1 N1 C12 66.0(7)
O2 S1 N1 C1 13.4(8)
O1 S1 N1 C1 142.1(7)
C14 S1 N1 C1 -104.0(8)
C12 N1 C1 C2 -98.0(10)
S1 N1 C1 C2 71.6(9)
O3 S2 N2 C4 29.2(7)
O4 S2 N2 C4 159.0(6)
C21 S2 N2 C4 -85.7(7)
O3 S2 N2 C5 -167.4(6)
O4 S2 N2 C5 -37.5(7)
C21 S2 N2 C5 77.7(7)
N1 C1 C2 C3 -163(5)
O6 S3 N3 C8 43.3(7)
O5 S3 N3 C8 172.5(6)
C28 S3 N3 C8 -73.1(7)
O6 S3 N3 C9 -176.8(6)
O5 S3 N3 C9 -47.6(6)
C28 S3 N3 C9 66.8(7)
C1 C2 C3 C4 11(23)
C5 N2 C4 C3 -93.3(10)
S2 N2 C4 C3 70.2(9)
C2 C3 C4 N2 -114(19)
C4 N2 C5 C6 57.8(10)
S2 N2 C5 C6 -106.3(8)
N2 C5 C6 C7 -162(6)
C5 C6 C7 C8 -122(18)
C9 N3 C8 C7 -55.4(10)
S3 N3 C8 C7 84.3(8)
C6 C7 C8 N3 15(20)
C8 N3 C9 C10 -51.4(9)
S3 N3 C9 C10 168.1(5)
N3 C9 C10 C11 94(24)
C9 C10 C11 C12 -158(20)
C10 C11 C12 C13 -94(26)
C10 C11 C12 N1 140(26)
C1 N1 C12 C13 -68.5(11)
S1 N1 C12 C13 121.3(8)
C1 N1 C12 C11 59.3(11)
S1 N1 C12 C11 -110.8(7)
O2 S1 C14 C15 151.2(7)
O1 S1 C14 C15 20.8(8)
N1 S1 C14 C15 -94.5(7)
O2 S1 C14 C19 -32.0(8)
O1 S1 C14 C19 -162.5(7)
N1 S1 C14 C19 82.2(8)
C19 C14 C15 C16 5.0(13)
S1 C14 C15 C16 -178.3(7)
C14 C15 C16 C17 -3.3(14)
C15 C16 C17 C18 1.4(14)
C15 C16 C17 C20 179.6(9)
C16 C17 C18 C19 -1.5(15)
C20 C17 C18 C19 -179.5(10)
C17 C18 C19 C14 3.2(15)
C15 C14 C19 C18 -4.9(13)
S1 C14 C19 C18 178.3(7)
O3 S2 C21 C26 -18.4(8)
O4 S2 C21 C26 -150.4(7)
N2 S2 C21 C26 94.9(8)
O3 S2 C21 C22 162.7(6)
O4 S2 C21 C22 30.7(7)
N2 S2 C21 C22 -84.0(7)
C26 C21 C22 C23 -1.3(12)
S2 C21 C22 C23 177.7(6)
C21 C22 C23 C24 -1.6(13)
C22 C23 C24 C25 4.2(13)
C22 C23 C24 C27 -175.7(7)
C23 C24 C25 C26 -3.8(14)
C27 C24 C25 C26 176.0(8)
C24 C25 C26 C21 0.8(14)
C22 C21 C26 C25 1.7(13)
S2 C21 C26 C25 -177.2(7)
O6 S3 C28 C33 157.4(6)
O5 S3 C28 C33 24.1(7)
N3 S3 C28 C33 -88.3(7)
O6 S3 C28 C29 -24.2(8)
O5 S3 C28 C29 -157.4(6)
N3 S3 C28 C29 90.2(7)
C33 C28 C29 C30 4.4(11)
S3 C28 C29 C30 -174.1(7)
C28 C29 C30 C31 -1.5(15)
C29 C30 C31 C32 -1.7(17)
C29 C30 C31 C34 176.3(8)
C30 C31 C32 C33 1.8(16)
C34 C31 C32 C33 -176.1(8)
C31 C32 C33 C28 1.4(13)
C29 C28 C33 C32 -4.4(11)
S3 C28 C33 C32 174.1(6)
